data_7004824
loop_
_publ_author_name
'Le\'on-Reina, L'
'Porras-V\'azquez, J M'
'Losilla, E. R.'
'Sheptyakov, D. V.'
'Llobet, A.'
'Aranda, M. A. G.'

_publ_section_title
;
 Low temperature crystal structures of apatite oxygen-conductors
 containing interstitial oxygen.
;
_journal_issue 20
_journal_name_full 'Dalton transactions (Cambridge, England : 2003)'
_journal_page_first 2058
_journal_page_last 2064
_journal_year 2007
_chemical_formula_sum 'Ge La1.44 O4.39 Sr0.23'
_chemical_formula_weight 362.78
_chemical_name_systematic ' ?'
_space_group_IT_number 176
_symmetry_cell_setting hexagonal
_symmetry_space_group_name_Hall '-P 6c'
_symmetry_space_group_name_H-M 'P 63/m'
_cell_angle_alpha 90.0
_cell_angle_beta 90.0
_cell_angle_gamma 120.0
_cell_formula_units_Z 6
_cell_length_a 9.8914(6)
_cell_length_b 9.8914
_cell_length_c 7.3184(5)
_cell_volume 620.10(6)
_pd_block_id 2006-11-06T16:15|La865Sr135Ge_LT_phase1|M._A._G._Aranda||
_pd_phase_name 'from C:/RIETVELD/Apatito/SINQ_02/La9.55Si/La955Si6_RT/LA955SI.EXP'
_cod_duplicate_entry 7004821
_cod_data_source_file 4.cif
_cod_data_source_block La865Sr135Ge_LT_phase_1
_cod_depositor_comments
;
The following automatic conversions were performed:
'_geom_angle_publ_flag' value 'N' changed to 'n' according to
'/home/saulius/struct/CIF-dictionaries/cif_core.dic' dictionary named
'cif_core.dic' version 2.4.1 from 2010-06-29 (324
times).

'_geom_bond_publ_flag' value 'N' changed to 'n' according to
'/home/saulius/struct/CIF-dictionaries/cif_core.dic' dictionary named
'cif_core.dic' version 2.4.1 from 2010-06-29 (103 times).

Automatic conversion script
Id: cif_fix_enum 1527 2010-12-29 10:47:43Z saulius 
;
_cod_original_cell_volume 620.10(10)
_cod_database_code 7004824

loop_
_symmetry_equiv_pos_site_id
_symmetry_equiv_pos_as_xyz
1 +x,+y,+z
2 x-y,+x,+z+1/2
3 -y,x-y,+z
4 -x,-y,+z+1/2
5 y-x,-x,+z
6 +y,y-x,+z+1/2
-1 -x,-y,-z
-2 y-x,-x,-z+1/2
-3 +y,y-x,-z
-4 +x,+y,-z+1/2
-5 x-y,+x,-z
-6 -y,x-y,-z+1/2

loop_
_atom_site_aniso_label
_atom_site_aniso_U_11
_atom_site_aniso_U_12
_atom_site_aniso_U_13
_atom_site_aniso_U_22
_atom_site_aniso_U_23
_atom_site_aniso_U_33
La1 0.0050(4) 0.00049(23) 0.0 0.00397(32) 0.0 0.00525(29)
La2 0.01290(31) 0.00642(16) 0.0 0.01290(31) 0.0 0.0049(5)
Ge 0.00246(31) 0.00022(30) 0.0 0.00146(33) 0.0 0.00661(27)
O1 0.0202(7) 0.0155(7) 0.0 0.0123(7) 0.0 0.0118(5)
O2 0.0006(5) -0.0018(4) 0.0 -0.0012(4) 0.0 0.0337(8)
O3 0.0391(7) 0.0187(4) -0.0174(4) 0.0168(5) -0.00891(32) 0.0089(4)
O4 0.0007(6) 0.00003(29) 0.0 0.0007(6) 0.0 0.0316(15)
Sr2 0.01290(31) 0.00642(16) 0.0 0.01290(31) 0.0 0.0049(5)

loop_
_atom_site_type_symbol
_atom_site_label
_atom_site_fract_x
_atom_site_fract_y
_atom_site_fract_z
_atom_site_occupancy
_atom_site_thermal_displace_type
_atom_site_U_iso_or_equiv
_atom_site_symmetry_multiplicity
La La1 0.23050(9) -0.01087(11) 0.25 1.0 Uani 0.0055 6
La La2 0.3333 0.6667 0.00077(17) 0.6625 Uani 0.01027 4
Ge Ge 0.40073(9) 0.37261(8) 0.25 1.0 Uani 0.00385 6
O O1 0.31200(16) 0.48703(17) 0.25 1.0 Uani 0.01152 6
O O2 0.60420(13) 0.47654(14) 0.25 1.0 Uani 0.01179 6
O O3 0.34181(15) 0.24837(12) 0.06139(12) 1.0 Uani 0.01955 12
O O4 0.0 0.0 0.25 0.873(10) Uani 0.01113 2
Sr Sr2 0.3333 0.6667 0.00077(17) 0.3375 Uani 0.01027 4
O O5 0.0197(24) 0.2543(19) 0.6044(19) 0.0490(25) Uiso 0.01 12

loop_
_atom_type_symbol
_atom_type_number_in_cell
La 8.65
Ge 6.0
O 26.334
Sr 1.35

loop_
_geom_angle_atom_site_label_1
_geom_angle_atom_site_label_2
_geom_angle_atom_site_label_3
_geom_angle
_geom_angle_site_symmetry_1
_geom_angle_site_symmetry_2
_geom_angle_site_symmetry_3
_geom_angle_publ_flag
O1 La1 O2 98.17(5) 5_555 . 3_655 n
O1 La1 O3 145.052(30) 5_555 . 1_555 n
O1 La1 O3 69.39(4) 5_555 . 6_555 n
O1 La1 O3 69.39(4) 5_555 . -3_555 n
O1 La1 O3 145.052(30) 5_555 . -4_556 n
O1 La1 O4 112.32(4) 5_555 . 1_555 n
O1 La1 O5 55.1(4) 5_555 . 4_554 n
O1 La1 O5 87.8(4) 5_555 . 5_555 n
O1 La1 O5 154.86(34) 5_555 . 6_554 n
O1 La1 O5 55.1(4) 5_555 . -1_556 n
O1 La1 O5 87.8(4) 5_555 . -2_556 n
O1 La1 O5 154.86(34) 5_555 . -3_556 n
O2 La1 O3 70.15(4) 3_655 . 1_555 n
O2 La1 O3 85.766(32) 3_655 . 6_555 n
O2 La1 O3 85.766(32) 3_655 . -3_555 n
O2 La1 O3 70.15(4) 3_655 . -4_556 n
O2 La1 O4 149.51(6) 3_655 . 1_555 n
O2 La1 O5 142.2(4) 3_655 . 4_554 n
O2 La1 O5 89.2(4) 3_655 . 5_555 n
O2 La1 O5 87.1(4) 3_655 . 6_554 n
O2 La1 O5 142.2(4) 3_655 . -1_556 n
O2 La1 O5 89.2(4) 3_655 . -2_556 n
O2 La1 O5 87.1(4) 3_655 . -3_556 n
O3 La1 O3 138.49(5) 1_555 . 6_555 n
O3 La1 O3 76.813(21) 1_555 . -3_555 n
O3 La1 O3 63.56(4) 1_555 . -4_556 n
O3 La1 O4 84.10(4) 1_555 . 1_555 n
O3 La1 O5 114.80(31) 1_555 . 4_554 n
O3 La1 O5 123.6(5) 1_555 . 5_555 n
O3 La1 O5 19.2(4) 1_555 . 6_554 n
O3 La1 O5 147.2(4) 1_555 . -1_556 n
O3 La1 O5 60.1(5) 1_555 . -2_556 n
O3 La1 O5 59.70(33) 1_555 . -3_556 n
O3 La1 O3 136.12(8) 6_555 . -3_555 n
O3 La1 O3 76.813(21) 6_555 . -4_556 n
O3 La1 O4 104.446(34) 6_555 . 1_555 n
O3 La1 O5 105.03(30) 6_555 . 4_554 n
O3 La1 O5 19.5(4) 6_555 . 5_555 n
O3 La1 O5 135.7(4) 6_555 . 6_554 n
O3 La1 O5 61.15(33) 6_555 . -1_556 n
O3 La1 O5 155.6(4) 6_555 . -2_556 n
O3 La1 O5 86.6(4) 6_555 . -3_556 n
O3 La1 O3 138.49(5) -3_555 . -4_556 n
O3 La1 O4 104.446(34) -3_555 . 1_555 n
O3 La1 O5 61.15(33) -3_555 . 4_554 n
O3 La1 O5 155.6(4) -3_555 . 5_555 n
O3 La1 O5 86.6(4) -3_555 . 6_554 n
O3 La1 O5 105.03(30) -3_555 . -1_556 n
O3 La1 O5 19.5(4) -3_555 . -2_556 n
O3 La1 O5 135.7(4) -3_555 . -3_556 n
O3 La1 O4 84.10(4) -4_556 . 1_555 n
O3 La1 O5 147.2(4) -4_556 . 4_554 n
O3 La1 O5 60.1(5) -4_556 . 5_555 n
O3 La1 O5 59.70(33) -4_556 . 6_554 n
O3 La1 O5 114.80(31) -4_556 . -1_556 n
O3 La1 O5 123.6(5) -4_556 . -2_556 n
O3 La1 O5 19.2(4) -4_556 . -3_556 n
O4 La1 O5 63.5(4) 1_555 . 4_554 n
O4 La1 O5 91.9(4) 1_555 . 5_555 n
O4 La1 O5 65.4(4) 1_555 . 6_554 n
O4 La1 O5 63.5(4) 1_555 . -1_556 n
O4 La1 O5 91.9(4) 1_555 . -2_556 n
O4 La1 O5 65.4(4) 1_555 . -3_556 n
O5 La1 O5 113.1(6) 4_554 . 5_555 n
O5 La1 O5 107.1(6) 4_554 . 6_554 n
O5 La1 O5 47.1(6) 4_554 . -1_556 n
O5 La1 O5 66.0(5) 4_554 . -2_556 n
O5 La1 O5 128.9(6) 4_554 . -3_556 n
O5 La1 O5 117.0(7) 5_555 . 6_554 n
O5 La1 O5 66.0(5) 5_555 . -1_556 n
O5 La1 O5 175.0(8) 5_555 . -2_556 n
O5 La1 O5 67.6(4) 5_555 . -3_556 n
O5 La1 O5 128.9(6) 6_554 . -1_556 n
O5 La1 O5 67.6(4) 6_554 . -2_556 n
O5 La1 O5 49.4(7) 6_554 . -3_556 n
O5 La1 O5 113.1(6) -1_556 . -2_556 n
O5 La1 O5 107.1(6) -1_556 . -3_556 n
O5 La1 O5 117.0(7) -2_556 . -3_556 n
La2 La2 La2 179.9604 -2_564 . -2_565 n
La2 La2 O1 137.317(30) -2_565 . 1_555 n
La2 La2 O1 137.321(30) -2_565 . 3_665 n
La2 La2 O1 137.355(30) -2_565 . 5_565 n
La2 La2 O2 44.556(30) -2_565 . 2_554 n
La2 La2 O2 44.545(30) -2_565 . 4_664 n
La2 La2 O2 44.541(30) -2_565 . 6_564 n
La2 La2 Sr2 0.0 -2_565 . -2_565 n
La2 La2 Sr2 179.9604 -2_565 . -2_566 n
La2 La2 O1 42.671(30) -2_566 . 1_555 n
La2 La2 O1 42.661(30) -2_566 . 3_665 n
La2 La2 O1 42.676(30) -2_566 . 5_565 n
La2 La2 O2 135.474(30) -2_566 . 2_554 n
La2 La2 O2 135.432(30) -2_566 . 4_664 n
La2 La2 O2 135.452(30) -2_566 . 6_564 n
La2 La2 Sr2 179.9604 -2_566 . -2_565 n
La2 La2 Sr2 0.0 -2_566 . -2_566 n
O1 La2 O1 71.88(5) 1_555 . 3_665 n
O1 La2 O1 71.88(5) 1_555 . 5_565 n
O1 La2 O2 125.31(4) 1_555 . 2_554 n
O1 La2 O2 95.025(29) 1_555 . 4_664 n
O1 La2 O2 154.95(4) 1_555 . 6_564 n
O1 La2 Sr2 137.317(30) 1_555 . -2_565 n
O1 La2 Sr2 42.671(30) 1_555 . -2_566 n
O1 La2 O1 71.89(5) 3_665 . 5_565 n
O1 La2 O2 154.99(4) 3_665 . 2_554 n
O1 La2 O2 125.30(4) 3_665 . 4_664 n
O1 La2 O2 95.045(29) 3_665 . 6_564 n
O1 La2 Sr2 137.321(30) 3_665 . -2_565 n
O1 La2 Sr2 42.661(30) 3_665 . -2_566 n
O1 La2 O2 95.058(29) 5_565 . 2_554 n
O1 La2 O2 154.96(4) 5_565 . 4_664 n
O1 La2 O2 125.34(4) 5_565 . 6_564 n
O1 La2 Sr2 137.355(30) 5_565 . -2_565 n
O1 La2 Sr2 42.676(30) 5_565 . -2_566 n
O2 La2 O2 74.82(5) 2_554 . 4_664 n
O2 La2 O2 74.83(5) 2_554 . 6_564 n
O2 La2 Sr2 44.556(30) 2_554 . -2_565 n
O2 La2 Sr2 135.474(30) 2_554 . -2_566 n
O2 La2 O2 74.82(5) 4_664 . 6_564 n
O2 La2 Sr2 44.545(30) 4_664 . -2_565 n
O2 La2 Sr2 135.432(30) 4_664 . -2_566 n
O2 La2 Sr2 44.541(30) 6_564 . -2_565 n
O2 La2 Sr2 135.452(30) 6_564 . -2_566 n
Sr2 La2 Sr2 179.9604 -2_565 . -2_566 n
O1 Ge O2 115.11(8) 1_555 . 1_555 n
O1 Ge O3 110.98(5) 1_555 . 1_555 n
O1 Ge O3 110.98(5) 1_555 . -4_556 n
O1 Ge Sr2 138.26(4) 1_555 . 2_655 n
O1 Ge Sr2 138.26(4) 1_555 . -1_665 n
O1 Ge O5 91.0(7) 1_555 . 6_554 n
O1 Ge O5 91.0(7) 1_555 . -3_556 n
O2 Ge O3 107.23(6) 1_555 . 1_555 n
O2 Ge O3 107.23(6) 1_555 . -4_556 n
O2 Ge Sr2 48.200(35) 1_555 . 2_655 n
O2 Ge Sr2 48.193(35) 1_555 . -1_665 n
O2 Ge O5 135.6(6) 1_555 . 6_554 n
O2 Ge O5 135.6(6) 1_555 . -3_556 n
O3 Ge O3 104.71(8) 1_555 . -4_556 n
O3 Ge Sr2 110.70(5) 1_555 . 2_655 n
O3 Ge Sr2 59.66(5) 1_555 . -1_665 n
O3 Ge O5 28.5(6) 1_555 . 6_554 n
O3 Ge O5 94.4(5) 1_555 . -3_556 n
O3 Ge Sr2 59.66(5) -4_556 . 2_655 n
O3 Ge Sr2 110.69(5) -4_556 . -1_665 n
O3 Ge O5 94.4(5) -4_556 . 6_554 n
O3 Ge O5 28.5(6) -4_556 . -3_556 n
Sr2 Ge Sr2 65.65(4) 2_655 . -1_665 n
Sr2 Ge O5 128.5(7) 2_655 . 6_554 n
Sr2 Ge O5 88.2(6) 2_655 . -3_556 n
Sr2 Ge O5 88.2(6) -1_665 . 6_554 n
Sr2 Ge O5 128.5(7) -1_665 . -3_556 n
O5 Ge O5 74.2(10) 6_554 . -3_556 n
La1 O1 La2 107.46(4) 3_555 . 1_555 n
La1 O1 La2 107.47(4) 3_555 . -2_565 n
La1 O1 Ge 95.79(6) 3_555 . 1_555 n
La1 O1 Sr2 107.46(4) 3_555 . 1_555 n
La1 O1 Sr2 107.47(4) 3_555 . -2_566 n
La2 O1 La2 94.65(6) 1_555 . -2_565 n
La2 O1 Ge 125.07(4) 1_555 . 1_555 n
La2 O1 Sr2 0.0 1_555 . 1_555 n
La2 O1 Sr2 94.65(6) 1_555 . -2_566 n
La2 O1 Ge 125.05(4) -2_565 . 1_555 n
La2 O1 Sr2 94.65(6) -2_566 . 1_555 n
La2 O1 Sr2 0.0 -2_566 . -2_566 n
Ge O1 Sr2 125.07(4) 1_555 . 1_555 n
Ge O1 Sr2 125.05(4) 1_555 . -2_566 n
Sr2 O1 Sr2 94.65(6) 1_555 . -2_566 n
La1 O2 La2 117.40(4) 5_665 . 2_655 n
La1 O2 La2 117.39(4) 5_665 . -1_665 n
La1 O2 Ge 122.51(8) 5_665 . 1_555 n
La1 O2 Sr2 117.40(4) 5_665 . 2_655 n
La1 O2 Sr2 117.39(4) 5_665 . -1_665 n
La2 O2 La2 90.90(6) 2_655 . -1_665 n
La2 O2 Ge 101.49(4) 2_655 . 1_555 n
La2 O2 Sr2 0.0 2_655 . 2_655 n
La2 O2 Sr2 90.90(6) 2_655 . -1_665 n
La2 O2 Ge 101.51(4) -1_665 . 1_555 n
La2 O2 Sr2 90.90(6) -1_665 . 2_655 n
La2 O2 Sr2 0.0 -1_665 . -1_665 n
Ge O2 Sr2 101.49(4) 1_555 . 2_655 n
Ge O2 Sr2 101.51(4) 1_555 . -1_665 n
Sr2 O2 Sr2 90.90(6) 2_655 . -1_665 n
La1 O3 La1 117.46(5) 1_555 . 2_554 n
La1 O3 Ge 95.83(5) 1_555 . 1_555 n
La1 O3 Sr2 103.11(4) 1_555 . -1_665 n
La1 O3 O5 75.9(13) 1_555 . 6_554 n
La1 O3 Ge 139.98(6) 2_554 . 1_555 n
La1 O3 Sr2 102.90(5) 2_554 . -1_665 n
La1 O3 O5 89.4(9) 2_554 . 6_554 n
Ge O3 Sr2 89.35(6) 1_555 . -1_665 n
Ge O3 O5 77.2(10) 1_555 . 6_554 n
Sr2 O3 O5 166.3(10) -1_665 . 6_554 n
La1 O4 La1 120.0 1_555 . 3_555 n
La1 O4 La1 120.0 1_555 . 5_555 n
La1 O4 La1 120.0 3_555 . 5_555 n
La2 Sr2 La2 179.9604 -2_564 . -2_565 n
La2 Sr2 Ge 57.181(19) -2_564 . 2_554 n
La2 Sr2 Ge 57.162(19) -2_564 . 4_664 n
La2 Sr2 Ge 57.174(19) -2_564 . 6_564 n
La2 Sr2 O1 137.317(30) -2_565 . 1_555 n
La2 Sr2 O1 137.321(30) -2_565 . 3_665 n
La2 Sr2 O1 137.355(30) -2_565 . 5_565 n
La2 Sr2 O2 44.556(30) -2_565 . 2_554 n
La2 Sr2 O2 44.545(30) -2_565 . 4_664 n
La2 Sr2 O2 44.541(30) -2_565 . 6_564 n
La2 Sr2 O3 81.030(29) -2_565 . -1_665 n
La2 Sr2 O3 81.052(29) -2_565 . -3_565 n
La2 Sr2 O3 81.048(29) -2_565 . -5_555 n
La2 Sr2 Sr2 0.0 -2_565 . -2_565 n
La2 Sr2 Sr2 179.9604 -2_565 . -2_566 n
La2 Sr2 Ge 122.838(19) -2_565 . 2_554 n
La2 Sr2 Ge 122.807(19) -2_565 . 4_664 n
La2 Sr2 Ge 122.838(19) -2_565 . 6_564 n
La2 Sr2 O1 42.671(30) -2_566 . 1_555 n
La2 Sr2 O1 42.661(30) -2_566 . 3_665 n
La2 Sr2 O1 42.676(30) -2_566 . 5_565 n
La2 Sr2 O2 135.474(30) -2_566 . 2_554 n
La2 Sr2 O2 135.432(30) -2_566 . 4_664 n
La2 Sr2 O2 135.452(30) -2_566 . 6_564 n
La2 Sr2 O3 98.940(29) -2_566 . -1_665 n
La2 Sr2 O3 98.969(29) -2_566 . -3_565 n
La2 Sr2 O3 98.960(29) -2_566 . -5_555 n
La2 Sr2 Sr2 179.9604 -2_566 . -2_565 n
La2 Sr2 Sr2 0.0 -2_566 . -2_566 n
Ge Sr2 Ge 93.385(25) 2_554 . 4_664 n
Ge Sr2 Ge 93.400(25) 2_554 . 6_564 n
Ge Sr2 O1 96.807(33) 2_554 . 1_555 n
Ge Sr2 O1 165.49(4) 2_554 . 3_665 n
Ge Sr2 O1 96.272(22) 2_554 . 5_565 n
Ge Sr2 O2 30.302(26) 2_554 . 2_554 n
Ge Sr2 O2 63.399(31) 2_554 . 4_664 n
Ge Sr2 O2 98.75(4) 2_554 . 6_564 n
Ge Sr2 O3 124.34(4) 2_554 . -1_665 n
Ge Sr2 O3 92.290(29) 2_554 . -3_565 n
Ge Sr2 O3 30.992(21) 2_554 . -5_555 n
Ge Sr2 Sr2 57.181(19) 2_554 . -2_565 n
Ge Sr2 Sr2 122.838(19) 2_554 . -2_566 n
Ge Sr2 Ge 93.391(25) 4_664 . 6_564 n
Ge Sr2 O1 96.246(22) 4_664 . 1_555 n
Ge Sr2 O1 96.800(33) 4_664 . 3_665 n
Ge Sr2 O1 165.48(4) 4_664 . 5_565 n
Ge Sr2 O2 98.74(4) 4_664 . 2_554 n
Ge Sr2 O2 30.297(26) 4_664 . 4_664 n
Ge Sr2 O2 63.395(31) 4_664 . 6_564 n
Ge Sr2 O3 30.987(21) 4_664 . -1_665 n
Ge Sr2 O3 124.36(4) 4_664 . -3_565 n
Ge Sr2 O3 92.268(29) 4_664 . -5_555 n
Ge Sr2 Sr2 57.162(19) 4_664 . -2_565 n
Ge Sr2 Sr2 122.807(19) 4_664 . -2_566 n
Ge Sr2 O1 165.50(4) 6_564 . 1_555 n
Ge Sr2 O1 96.272(22) 6_564 . 3_665 n
Ge Sr2 O1 96.829(33) 6_564 . 5_565 n
Ge Sr2 O2 63.410(31) 6_564 . 2_554 n
Ge Sr2 O2 98.75(4) 6_564 . 4_664 n
Ge Sr2 O2 30.307(26) 6_564 . 6_564 n
Ge Sr2 O3 92.280(29) 6_564 . -1_665 n
Ge Sr2 O3 30.995(21) 6_564 . -3_565 n
Ge Sr2 O3 124.36(4) 6_564 . -5_555 n
Ge Sr2 Sr2 57.174(19) 6_564 . -2_565 n
Ge Sr2 Sr2 122.838(19) 6_564 . -2_566 n
O1 Sr2 O1 71.88(5) 1_555 . 3_665 n
O1 Sr2 O1 71.88(5) 1_555 . 5_565 n
O1 Sr2 O2 125.31(4) 1_555 . 2_554 n
O1 Sr2 O2 95.025(29) 1_555 . 4_664 n
O1 Sr2 O2 154.95(4) 1_555 . 6_564 n
O1 Sr2 O3 90.44(4) 1_555 . -1_665 n
O1 Sr2 O3 137.76(5) 1_555 . -3_565 n
O1 Sr2 O3 66.12(4) 1_555 . -5_555 n
O1 Sr2 Sr2 137.317(30) 1_555 . -2_565 n
O1 Sr2 Sr2 42.671(30) 1_555 . -2_566 n
O1 Sr2 O1 71.89(5) 3_665 . 5_565 n
O1 Sr2 O2 154.99(4) 3_665 . 2_554 n
O1 Sr2 O2 125.30(4) 3_665 . 4_664 n
O1 Sr2 O2 95.045(29) 3_665 . 6_564 n
O1 Sr2 O3 66.12(4) 3_665 . -1_665 n
O1 Sr2 O3 90.47(4) 3_665 . -3_565 n
O1 Sr2 O3 137.73(5) 3_665 . -5_555 n
O1 Sr2 Sr2 137.321(30) 3_665 . -2_565 n
O1 Sr2 Sr2 42.661(30) 3_665 . -2_566 n
O1 Sr2 O2 95.058(29) 5_565 . 2_554 n
O1 Sr2 O2 154.96(4) 5_565 . 4_664 n
O1 Sr2 O2 125.34(4) 5_565 . 6_564 n
O1 Sr2 O3 137.74(5) 5_565 . -1_665 n
O1 Sr2 O3 66.14(4) 5_565 . -3_565 n
O1 Sr2 O3 90.46(4) 5_565 . -5_555 n
O1 Sr2 Sr2 137.355(30) 5_565 . -2_565 n
O1 Sr2 Sr2 42.676(30) 5_565 . -2_566 n
O2 Sr2 O2 74.82(5) 2_554 . 4_664 n
O2 Sr2 O2 74.83(5) 2_554 . 6_564 n
O2 Sr2 O3 125.53(5) 2_554 . -1_665 n
O2 Sr2 O3 64.571(34) 2_554 . -3_565 n
O2 Sr2 O3 61.018(29) 2_554 . -5_555 n
O2 Sr2 Sr2 44.556(30) 2_554 . -2_565 n
O2 Sr2 Sr2 135.474(30) 2_554 . -2_566 n
O2 Sr2 O2 74.82(5) 4_664 . 6_564 n
O2 Sr2 O3 61.007(29) 4_664 . -1_665 n
O2 Sr2 O3 125.55(5) 4_664 . -3_565 n
O2 Sr2 O3 64.553(34) 4_664 . -5_555 n
O2 Sr2 Sr2 44.545(30) 4_664 . -2_565 n
O2 Sr2 Sr2 135.432(30) 4_664 . -2_566 n
O2 Sr2 O3 64.555(34) 6_564 . -1_665 n
O2 Sr2 O3 61.026(29) 6_564 . -3_565 n
O2 Sr2 O3 125.54(5) 6_564 . -5_555 n
O2 Sr2 Sr2 44.541(30) 6_564 . -2_565 n
O2 Sr2 Sr2 135.452(30) 6_564 . -2_566 n
O3 Sr2 O3 117.627(15) -1_665 . -3_565 n
O3 Sr2 O3 117.605(15) -1_665 . -5_555 n
O3 Sr2 Sr2 81.030(29) -1_665 . -2_565 n
O3 Sr2 Sr2 98.940(29) -1_665 . -2_566 n
O3 Sr2 O3 117.635(15) -3_565 . -5_555 n
O3 Sr2 Sr2 81.052(29) -3_565 . -2_565 n
O3 Sr2 Sr2 98.969(29) -3_565 . -2_566 n
O3 Sr2 Sr2 81.048(29) -5_555 . -2_565 n
O3 Sr2 Sr2 98.960(29) -5_555 . -2_566 n
Sr2 Sr2 Sr2 179.9604 -2_565 . -2_566 n
La1 O5 La1 115.0(7) 2_555 . 3_555 n
La1 O5 La1 101.7(6) 2_555 . 4_555 n
La1 O5 Ge 97.7(7) 2_555 . 2_555 n
La1 O5 O3 84.9(14) 2_555 . 2_555 n
La1 O5 La1 111.2(6) 3_555 . 4_555 n
La1 O5 Ge 129.0(8) 3_555 . 2_555 n
La1 O5 O3 71.1(9) 3_555 . 2_555 n
La1 O5 Ge 98.1(8) 4_555 . 2_555 n
La1 O5 O3 170.6(16) 4_555 . 2_555 n
Ge O5 O3 74.2(10) 2_555 . 2_555 n

loop_
_geom_bond_atom_site_label_1
_geom_bond_atom_site_label_2
_geom_bond_distance
_geom_bond_site_symmetry_1
_geom_bond_site_symmetry_2
_geom_bond_publ_flag
La1 La1 4.0453(14) . 3_555 n
La1 La1 4.0453(14) . 5_555 n
La1 Ge 3.2919(12) . 1_555 n
La1 Ge 3.3984(13) . 5_555 n
La1 O1 2.7457(18) . 5_555 n
La1 O2 2.5108(14) . 3_655 n
La1 O3 2.6210(14) . 1_555 n
La1 O3 2.4568(9) . 6_555 n
La1 O3 2.4568(9) . -3_555 n
La1 O3 2.6210(14) . -4_555 n
La1 O4 2.3356(8) . 1_555 n
La1 Sr2 4.2161(10) . 1_545 n
La1 Sr2 4.3451(10) . 2_655 n
La1 Sr2 4.3457(10) . -1_665 n
La1 Sr2 4.2167(10) . -2_555 n
La1 O5 2.664(19) . 4_554 n
La1 O5 2.596(14) . 5_555 n
La1 O5 2.552(19) . 6_554 n
La1 O5 2.664(19) . -1_556 n
La1 O5 2.596(14) . -2_555 n
La1 O5 2.552(19) . -3_556 n
La2 La2 3.6705(25) . -2_564 n
La2 La2 3.6479(25) . -2_565 n
La2 Ge 3.3853(10) . 2_554 n
La2 Ge 3.3858(10) . 4_664 n
La2 Ge 3.3850(10) . 6_564 n
La2 O1 2.4809(12) . 1_555 n
La2 O1 2.4806(12) . 3_665 n
La2 O1 2.4802(12) . 5_565 n
La2 O2 2.5749(13) . 2_554 n
La2 O2 2.5756(13) . 4_664 n
La2 O2 2.5751(13) . 6_564 n
La2 O3 2.9224(14) . -1_665 n
La2 O3 2.9215(14) . -3_565 n
La2 O3 2.9222(14) . -5_555 n
La2 Sr2 3.6705(25) . -2_564 n
La2 Sr2 3.6479(25) . -2_565 n
Ge La1 3.2919(12) . 1_555 n
Ge La1 3.3984(13) . 3_555 n
Ge La2 3.3850(10) . 2_655 n
Ge La2 3.3858(10) . -1_665 n
Ge O1 1.7448(11) . 1_555 n
Ge O2 1.7431(14) . 1_555 n
Ge O3 1.7433(9) . 1_555 n
Ge O3 1.7433(9) . -4_555 n
Ge Sr2 3.7648(9) . 1_555 n
Ge Sr2 3.3850(10) . 2_655 n
Ge Sr2 3.3858(10) . -1_665 n
Ge Sr2 3.7642(9) . -2_565 n
Ge O5 1.767(15) . 6_554 n
Ge O5 1.767(15) . -3_556 n
O1 La1 2.7457(18) . 3_555 n
O1 La2 2.4809(12) . 1_555 n
O1 La2 2.4806(12) . -2_565 n
O1 Ge 1.7448(11) . 1_555 n
O1 Sr2 2.4809(12) . 1_555 n
O1 Sr2 2.4806(12) . -2_565 n
O2 La1 2.5108(14) . 5_665 n
O2 La2 2.5751(13) . 2_655 n
O2 La2 2.5756(13) . -1_665 n
O2 Ge 1.7431(14) . 1_555 n
O2 Sr2 2.5751(13) . 2_655 n
O2 Sr2 2.5756(13) . -1_665 n
O3 La1 2.6210(14) . 1_555 n
O3 La1 2.4568(9) . 2_554 n
O3 La2 2.9224(14) . -1_665 n
O3 Ge 1.7433(9) . 1_555 n
O3 Sr2 2.9224(14) . -1_665 n
O3 O5 0.866(18) . 6_554 n
O4 La1 2.3356(8) . 1_555 n
O4 La1 2.3356(8) . 3_555 n
O4 La1 2.3356(8) . 5_555 n
Sr2 La1 4.2161(10) . 1_565 n
Sr2 La1 4.3460(10) . 2_554 n
Sr2 La1 4.2167(10) . 3_555 n
Sr2 La1 4.3457(10) . 4_664 n
Sr2 La1 4.2169(10) . 5_665 n
Sr2 La1 4.3451(10) . 6_564 n
Sr2 La2 3.6705(25) . -2_564 n
Sr2 La2 3.6479(25) . -2_565 n
Sr2 Ge 3.7648(9) . 1_555 n
Sr2 Ge 3.3853(10) . 2_554 n
Sr2 Ge 3.7642(9) . 3_665 n
Sr2 Ge 3.3858(10) . 4_664 n
Sr2 Ge 3.7639(9) . 5_565 n
Sr2 Ge 3.3850(10) . 6_564 n
Sr2 O1 2.4809(12) . 1_555 n
Sr2 O1 2.4806(12) . 3_665 n
Sr2 O1 2.4802(12) . 5_565 n
Sr2 O2 2.5749(13) . 2_554 n
Sr2 O2 2.5756(13) . 4_664 n
Sr2 O2 2.5751(13) . 6_564 n
Sr2 O3 2.9224(14) . -1_665 n
Sr2 O3 2.9215(14) . -3_565 n
Sr2 O3 2.9222(14) . -5_555 n
Sr2 Sr2 3.6705(25) . -2_564 n
Sr2 Sr2 3.6479(25) . -2_565 n
O5 La1 2.552(19) . 2_555 n
O5 La1 2.596(14) . 3_555 n
O5 La1 2.664(19) . 4_555 n
O5 Ge 1.767(15) . 2_555 n
O5 O3 0.866(18) . 2_555 n
O5 O5 2.131(29) . -4_556 n
